data_2236867
loop_
_publ_author_name
'Kosma, Paul'
'Selzer, Edgar'
'Mereiter, Kurt'

_publ_section_title
;
 4-({(<i>Z</i>)-5-[(<i>Z</i>)-3-Ethoxy-4-hydroxybenzylidene]-3-methyl-4-oxo-1,3-thiazolidin-2-ylidene}amino)benzoic
 acid dimethylformamide monosolvate
;
_journal_coeditor_code FK2066
_journal_issue 12
_journal_name_full 'Acta Crystallographica Section E'
_journal_page_first o3417
_journal_page_last o3418
_journal_paper_doi 10.1107/S1600536812047307
_journal_volume 68
_journal_year 2012
_chemical_formula_iupac 'C20 H18 N2 O5 S, C3 H7 N O'
_chemical_formula_moiety 'C20 H18 N2 O5 S, C3 H7 N O'
_chemical_formula_sum 'C23 H25 N3 O6 S'
_chemical_formula_weight 471.52
_chemical_name_common '1618 C20H18N2O5S+DMF'
_chemical_name_systematic
;
4-({(<i>Z</i>)-5-[(<i>Z</i>)-3-Ethoxy-4-hydroxybenzylidene]-3-methyl-4-oxo-
1,3-thiazolidin-2-ylidene}amino)benzoic acid; dimethylformamide monosolvate
;
_space_group_IT_number 2
_symmetry_cell_setting triclinic
_symmetry_space_group_name_Hall '-P 1'
_symmetry_space_group_name_H-M 'P -1'
_atom_sites_solution_hydrogens geom
_atom_sites_solution_primary direct
_atom_sites_solution_secondary difmap
_audit_creation_method SHELXL-97
_cell_angle_alpha 86.390(2)
_cell_angle_beta 89.813(2)
_cell_angle_gamma 87.656(2)
_cell_formula_units_Z 2
_cell_length_a 7.7532(3)
_cell_length_b 9.3081(3)
_cell_length_c 15.6969(3)
_cell_measurement_reflns_used 9007
_cell_measurement_temperature 100(2)
_cell_measurement_theta_max 30.04
_cell_measurement_theta_min 2.19
_cell_volume 1129.61(6)
_computing_cell_refinement 'SAINT (Bruker, 2008)'
_computing_data_collection 'APEX2 (Bruker, 2008)'
_computing_data_reduction 'SAINT (Bruker, 2008)'
_computing_molecular_graphics
;
Mercury (Macrae <i>et al.</i>, 2006)
;
_computing_publication_material
;
PLATON (Spek, 2009) and publCIF (Westrip, 2010)
;
_computing_structure_refinement 'SHELXL97 (Sheldrick, 2008)'
_computing_structure_solution 'SHELXS97 (Sheldrick, 2008)'
_diffrn_ambient_temperature 100(2)
_diffrn_measured_fraction_theta_full 0.995
_diffrn_measured_fraction_theta_max 0.995
_diffrn_measurement_device_type 'Bruker Kappa APEXII CCD'
_diffrn_measurement_method '\f and \w scans'
_diffrn_radiation_monochromator graphite
_diffrn_radiation_source 'fine-focus sealed tube'
_diffrn_radiation_type MoK\a
_diffrn_radiation_wavelength 0.71073
_diffrn_reflns_av_R_equivalents 0.0240
_diffrn_reflns_av_sigmaI/netI 0.0177
_diffrn_reflns_limit_h_max 10
_diffrn_reflns_limit_h_min -10
_diffrn_reflns_limit_k_max 13
_diffrn_reflns_limit_k_min -13
_diffrn_reflns_limit_l_max 22
_diffrn_reflns_limit_l_min -22
_diffrn_reflns_number 29040
_diffrn_reflns_theta_full 30.00
_diffrn_reflns_theta_max 30.00
_diffrn_reflns_theta_min 2.19
_exptl_absorpt_coefficient_mu 0.189
_exptl_absorpt_correction_T_max 0.96
_exptl_absorpt_correction_T_min 0.89
_exptl_absorpt_correction_type multi-scan
_exptl_absorpt_process_details '(SADABS; Bruker, 2008)'
_exptl_crystal_colour yellow
_exptl_crystal_density_diffrn 1.386
_exptl_crystal_density_method 'not measured'
_exptl_crystal_description prism
_exptl_crystal_F_000 496
_exptl_crystal_size_max 0.53
_exptl_crystal_size_mid 0.35
_exptl_crystal_size_min 0.24
_refine_diff_density_max 0.506
_refine_diff_density_min -0.215
_refine_ls_extinction_method none
_refine_ls_goodness_of_fit_ref 1.020
_refine_ls_hydrogen_treatment constr
_refine_ls_matrix_type full
_refine_ls_number_parameters 304
_refine_ls_number_reflns 6537
_refine_ls_number_restraints 0
_refine_ls_restrained_S_all 1.020
_refine_ls_R_factor_all 0.0364
_refine_ls_R_factor_gt 0.0332
_refine_ls_shift/su_max 0.002
_refine_ls_shift/su_mean 0.000
_refine_ls_structure_factor_coef Fsqd
_refine_ls_weighting_details 'calc w=1/[\s^2^(Fo^2^)+(0.0516P)^2^+0.4019P] where P=(Fo^2^+2Fc^2^)/3'
_refine_ls_weighting_scheme calc
_refine_ls_wR_factor_gt 0.0905
_refine_ls_wR_factor_ref 0.0936
_reflns_number_gt 5993
_reflns_number_total 6537
_reflns_threshold_expression I>2\s(I)
_cod_data_source_file fk2066.cif
_cod_data_source_block I
_cod_database_code 2236867
_cod_database_fobs_code 2236867

loop_
_symmetry_equiv_pos_as_xyz
'x, y, z'
'-x, -y, -z'

loop_
_atom_site_type_symbol
_atom_site_label
_atom_site_fract_x
_atom_site_fract_y
_atom_site_fract_z
_atom_site_U_iso_or_equiv
_atom_site_adp_type
_atom_site_calc_flag
_atom_site_refinement_flags
_atom_site_occupancy
_atom_site_symmetry_multiplicity
S S1 0.41930(3) 0.65538(2) 0.349946(14) 0.01698(6) Uani d . 1 1
O O1 0.80606(9) 0.38102(8) 0.35244(5) 0.02040(14) Uani d . 1 1
O O2 0.37560(9) 0.96319(8) 0.62843(5) 0.02005(14) Uani d . 1 1
O O3 0.65049(10) 0.96754(8) 0.73138(5) 0.02233(15) Uani d . 1 1
H H3o 0.5526 1.0091 0.7342 0.033 Uiso calc R 1 1
O O4 -0.39179(10) 0.90766(9) 0.17578(5) 0.02725(17) Uani d . 1 1
O O5 -0.23650(9) 1.02278(8) 0.07406(5) 0.02368(16) Uani d . 1 1
H H5o -0.3306 1.0689 0.0647 0.036 Uiso calc R 1 1
N N1 0.57050(10) 0.44691(8) 0.26982(5) 0.01658(15) Uani d . 1 1
N N2 0.33188(11) 0.54753(9) 0.19732(5) 0.01936(16) Uani d . 1 1
C C1 0.43011(12) 0.54409(10) 0.26183(6) 0.01595(16) Uani d . 1 1
C C2 0.60871(14) 0.34431(11) 0.20524(7) 0.02270(19) Uani d . 1 1
H H2A 0.7153 0.2885 0.2205 0.034 Uiso calc R 1 1
H H2B 0.6232 0.3965 0.1496 0.034 Uiso calc R 1 1
H H2C 0.5133 0.2789 0.2022 0.034 Uiso calc R 1 1
C C3 0.67482(12) 0.45592(10) 0.33963(6) 0.01610(16) Uani d . 1 1
C C4 0.60700(12) 0.56946(10) 0.39437(6) 0.01610(16) Uani d . 1 1
C C5 0.69539(12) 0.59362(10) 0.46550(6) 0.01749(17) Uani d . 1 1
H H5 0.7951 0.5316 0.4740 0.021 Uiso calc R 1 1
C C6 0.67052(12) 0.69420(10) 0.53172(6) 0.01676(17) Uani d . 1 1
C C7 0.52167(12) 0.78354(10) 0.54232(6) 0.01713(17) Uani d . 1 1
H H7 0.4277 0.7816 0.5037 0.021 Uiso calc R 1 1
C C8 0.51260(12) 0.87446(10) 0.60936(6) 0.01695(17) Uani d . 1 1
C C9 0.65368(12) 0.87976(10) 0.66581(6) 0.01783(17) Uani d . 1 1
C C10 0.79983(13) 0.79211(11) 0.65505(6) 0.01950(18) Uani d . 1 1
H H10 0.8948 0.7954 0.6929 0.023 Uiso calc R 1 1
C C11 0.80769(12) 0.69964(10) 0.58921(6) 0.01877(18) Uani d . 1 1
H H11 0.9078 0.6389 0.5829 0.023 Uiso calc R 1 1
C C12 0.22371(12) 0.96318(10) 0.57563(6) 0.01843(17) Uani d . 1 1
H H12A 0.1783 0.8652 0.5764 0.022 Uiso calc R 1 1
H H12B 0.2514 0.9948 0.5159 0.022 Uiso calc R 1 1
C C13 0.09223(13) 1.06669(11) 0.61232(7) 0.02253(19) Uani d . 1 1
H H13A 0.0657 1.0338 0.6713 0.034 Uiso calc R 1 1
H H13B -0.0134 1.0705 0.5780 0.034 Uiso calc R 1 1
H H13C 0.1392 1.1629 0.6115 0.034 Uiso calc R 1 1
C C14 0.18954(12) 0.64677(10) 0.18805(6) 0.01736(17) Uani d . 1 1
C C15 0.03664(13) 0.62483(11) 0.23377(6) 0.02102(19) Uani d . 1 1
H H15 0.0308 0.5477 0.2762 0.025 Uiso calc R 1 1
C C16 -0.10619(13) 0.71632(11) 0.21680(6) 0.02002(18) Uani d . 1 1
H H16 -0.2100 0.7017 0.2479 0.024 Uiso calc R 1 1
C C17 -0.09940(12) 0.82963(10) 0.15451(6) 0.01648(17) Uani d . 1 1
C C18 0.05412(12) 0.85138(10) 0.10947(6) 0.01830(17) Uani d . 1 1
H H18 0.0599 0.9289 0.0673 0.022 Uiso calc R 1 1
C C19 0.19814(12) 0.76057(11) 0.12589(6) 0.01939(18) Uani d . 1 1
H H19 0.3021 0.7757 0.0950 0.023 Uiso calc R 1 1
C C20 -0.25683(12) 0.92308(11) 0.13672(6) 0.01868(18) Uani d . 1 1
O O6 -0.49662(10) 1.18732(8) 0.02984(5) 0.02426(16) Uani d . 1 1
N N3 -0.76655(11) 1.27974(10) 0.05269(6) 0.02176(17) Uani d . 1 1
C C21 -0.63956(13) 1.18080(11) 0.06532(6) 0.02044(18) Uani d . 1 1
H H21 -0.6593 1.1002 0.1038 0.025 Uiso calc R 1 1
C C22 -0.74498(16) 1.40627(12) -0.00518(7) 0.0282(2) Uani d . 1 1
H H22A -0.7384 1.4918 0.0279 0.042 Uiso calc R 1 1
H H22B -0.8436 1.4184 -0.0442 0.042 Uiso calc R 1 1
H H22C -0.6384 1.3938 -0.0381 0.042 Uiso calc R 1 1
C C23 -0.92669(15) 1.27171(13) 0.10088(8) 0.0296(2) Uani d . 1 1
H H23A -0.9239 1.1831 0.1381 0.044 Uiso calc R 1 1
H H23B -1.0242 1.2713 0.0613 0.044 Uiso calc R 1 1
H H23C -0.9399 1.3553 0.1357 0.044 Uiso calc R 1 1

loop_
_atom_site_aniso_label
_atom_site_aniso_U_11
_atom_site_aniso_U_22
_atom_site_aniso_U_33
_atom_site_aniso_U_12
_atom_site_aniso_U_13
_atom_site_aniso_U_23
S1 0.01676(11) 0.01661(11) 0.01742(11) 0.00188(8) -0.00169(8) -0.00148(8)
O1 0.0160(3) 0.0205(3) 0.0241(3) 0.0017(2) -0.0018(3) 0.0007(3)
O2 0.0156(3) 0.0244(3) 0.0204(3) 0.0021(3) -0.0045(2) -0.0046(3)
O3 0.0187(3) 0.0284(4) 0.0204(3) 0.0015(3) -0.0037(3) -0.0071(3)
O4 0.0177(3) 0.0369(4) 0.0265(4) 0.0031(3) 0.0047(3) -0.0001(3)
O5 0.0171(3) 0.0238(4) 0.0289(4) 0.0042(3) 0.0005(3) 0.0049(3)
N1 0.0170(4) 0.0158(3) 0.0168(3) 0.0017(3) -0.0013(3) -0.0016(3)
N2 0.0195(4) 0.0195(4) 0.0187(4) 0.0026(3) -0.0031(3) -0.0005(3)
C1 0.0158(4) 0.0148(4) 0.0170(4) -0.0002(3) 0.0000(3) 0.0007(3)
C2 0.0264(5) 0.0214(4) 0.0203(4) 0.0046(4) -0.0009(4) -0.0053(3)
C3 0.0157(4) 0.0153(4) 0.0172(4) -0.0025(3) -0.0001(3) 0.0013(3)
C4 0.0151(4) 0.0154(4) 0.0176(4) -0.0013(3) -0.0001(3) 0.0006(3)
C5 0.0160(4) 0.0176(4) 0.0187(4) -0.0014(3) -0.0006(3) 0.0007(3)
C6 0.0158(4) 0.0176(4) 0.0168(4) -0.0021(3) -0.0013(3) 0.0009(3)
C7 0.0150(4) 0.0191(4) 0.0172(4) -0.0024(3) -0.0030(3) 0.0011(3)
C8 0.0147(4) 0.0184(4) 0.0175(4) -0.0018(3) -0.0012(3) 0.0011(3)
C9 0.0168(4) 0.0206(4) 0.0162(4) -0.0030(3) -0.0015(3) -0.0001(3)
C10 0.0159(4) 0.0241(4) 0.0184(4) -0.0011(3) -0.0040(3) -0.0005(3)
C11 0.0156(4) 0.0211(4) 0.0194(4) 0.0000(3) -0.0025(3) 0.0003(3)
C12 0.0155(4) 0.0204(4) 0.0194(4) -0.0010(3) -0.0038(3) -0.0007(3)
C13 0.0184(4) 0.0230(5) 0.0262(5) 0.0011(3) -0.0025(4) -0.0029(4)
C14 0.0176(4) 0.0187(4) 0.0158(4) 0.0010(3) -0.0037(3) -0.0021(3)
C15 0.0227(5) 0.0222(4) 0.0175(4) 0.0000(3) 0.0003(3) 0.0032(3)
C16 0.0185(4) 0.0234(4) 0.0180(4) -0.0016(3) 0.0024(3) 0.0006(3)
C17 0.0148(4) 0.0189(4) 0.0158(4) -0.0003(3) -0.0004(3) -0.0023(3)
C18 0.0163(4) 0.0189(4) 0.0193(4) -0.0002(3) 0.0006(3) 0.0019(3)
C19 0.0157(4) 0.0210(4) 0.0210(4) 0.0001(3) 0.0012(3) 0.0017(3)
C20 0.0163(4) 0.0214(4) 0.0186(4) 0.0002(3) -0.0007(3) -0.0040(3)
O6 0.0219(4) 0.0275(4) 0.0226(3) 0.0059(3) -0.0010(3) 0.0004(3)
N3 0.0206(4) 0.0220(4) 0.0226(4) 0.0031(3) -0.0031(3) -0.0029(3)
C21 0.0223(5) 0.0210(4) 0.0180(4) 0.0021(3) -0.0045(3) -0.0018(3)
C22 0.0351(6) 0.0217(5) 0.0268(5) 0.0067(4) -0.0057(4) 0.0010(4)
C23 0.0212(5) 0.0342(6) 0.0344(6) 0.0010(4) 0.0011(4) -0.0103(5)

loop_
_atom_type_symbol
_atom_type_description
_atom_type_scat_dispersion_real
_atom_type_scat_dispersion_imag
_atom_type_scat_source
C C 0.0033 0.0016 'International Tables Vol C Tables 4.2.6.8 and 6.1.1.4'
H H 0.0000 0.0000 'International Tables Vol C Tables 4.2.6.8 and 6.1.1.4'
N N 0.0061 0.0033 'International Tables Vol C Tables 4.2.6.8 and 6.1.1.4'
O O 0.0106 0.0060 'International Tables Vol C Tables 4.2.6.8 and 6.1.1.4'
S S 0.1246 0.1234 'International Tables Vol C Tables 4.2.6.8 and 6.1.1.4'

loop_
_geom_angle_atom_site_label_1
_geom_angle_atom_site_label_2
_geom_angle_atom_site_label_3
_geom_angle
C4 S1 C1 91.11(4)
C8 O2 C12 117.96(7)
C9 O3 H3o 109.5
C20 O5 H5o 109.5
C3 N1 C1 116.78(8)
C3 N1 C2 121.81(8)
C1 N1 C2 121.36(8)
C1 N2 C14 121.40(8)
N2 C1 N1 120.85(8)
N2 C1 S1 128.47(7)
N1 C1 S1 110.67(7)
N1 C2 H2A 109.5
N1 C2 H2B 109.5
H2A C2 H2B 109.5
N1 C2 H2C 109.5
H2A C2 H2C 109.5
H2B C2 H2C 109.5
O1 C3 N1 123.42(9)
O1 C3 C4 125.97(9)
N1 C3 C4 110.60(8)
C5 C4 C3 118.33(8)
C5 C4 S1 130.83(8)
C3 C4 S1 110.81(7)
C4 C5 C6 133.55(9)
C4 C5 H5 113.2
C6 C5 H5 113.2
C11 C6 C7 118.94(9)
C11 C6 C5 115.68(8)
C7 C6 C5 125.38(8)
C8 C7 C6 119.89(9)
C8 C7 H7 120.1
C6 C7 H7 120.1
O2 C8 C7 126.07(9)
O2 C8 C9 113.74(8)
C7 C8 C9 120.18(9)
O3 C9 C10 118.26(9)
O3 C9 C8 121.99(9)
C10 C9 C8 119.74(9)
C9 C10 C11 120.09(9)
C9 C10 H10 120.0
C11 C10 H10 120.0
C10 C11 C6 121.14(9)
C10 C11 H11 119.4
C6 C11 H11 119.4
O2 C12 C13 106.71(8)
O2 C12 H12A 110.4
C13 C12 H12A 110.4
O2 C12 H12B 110.4
C13 C12 H12B 110.4
H12A C12 H12B 108.6
C12 C13 H13A 109.5
C12 C13 H13B 109.5
H13A C13 H13B 109.5
C12 C13 H13C 109.5
H13A C13 H13C 109.5
H13B C13 H13C 109.5
C19 C14 C15 120.18(9)
C19 C14 N2 118.40(9)
C15 C14 N2 121.13(9)
C16 C15 C14 119.55(9)
C16 C15 H15 120.2
C14 C15 H15 120.2
C15 C16 C17 120.75(9)
C15 C16 H16 119.6
C17 C16 H16 119.6
C16 C17 C18 119.36(9)
C16 C17 C20 119.06(8)
C18 C17 C20 121.57(8)
C19 C18 C17 120.46(9)
C19 C18 H18 119.8
C17 C18 H18 119.8
C18 C19 C14 119.69(9)
C18 C19 H19 120.2
C14 C19 H19 120.2
O4 C20 O5 123.61(9)
O4 C20 C17 122.94(9)
O5 C20 C17 113.45(8)
C21 N3 C23 121.33(9)
C21 N3 C22 120.97(9)
C23 N3 C22 117.53(9)
O6 C21 N3 123.87(10)
O6 C21 H21 118.1
N3 C21 H21 118.1
N3 C22 H22A 109.5
N3 C22 H22B 109.5
H22A C22 H22B 109.5
N3 C22 H22C 109.5
H22A C22 H22C 109.5
H22B C22 H22C 109.5
N3 C23 H23A 109.5
N3 C23 H23B 109.5
H23A C23 H23B 109.5
N3 C23 H23C 109.5
H23A C23 H23C 109.5
H23B C23 H23C 109.5

loop_
_geom_bond_atom_site_label_1
_geom_bond_atom_site_label_2
_geom_bond_distance
S1 C4 1.7564(10)
S1 C1 1.7793(9)
O1 C3 1.2197(12)
O2 C8 1.3628(11)
O2 C12 1.4423(11)
O3 C9 1.3533(12)
O3 H3o 0.8400
O4 C20 1.2200(12)
O5 C20 1.3227(12)
O5 H5o 0.8400
N1 C3 1.3729(12)
N1 C1 1.3873(12)
N1 C2 1.4575(12)
N2 C1 1.2671(12)
N2 C14 1.4118(12)
C2 H2A 0.9800
C2 H2B 0.9800
C2 H2C 0.9800
C3 C4 1.4824(13)
C4 C5 1.3475(13)
C5 C6 1.4494(13)
C5 H5 0.9500
C6 C11 1.4015(13)
C6 C7 1.4103(13)
C7 C8 1.3912(13)
C7 H7 0.9500
C8 C9 1.4143(13)
C9 C10 1.3851(14)
C10 C11 1.3857(14)
C10 H10 0.9500
C11 H11 0.9500
C12 C13 1.5116(14)
C12 H12A 0.9900
C12 H12B 0.9900
C13 H13A 0.9800
C13 H13B 0.9800
C13 H13C 0.9800
C14 C19 1.3978(13)
C14 C15 1.3993(13)
C15 C16 1.3852(14)
C15 H15 0.9500
C16 C17 1.3948(13)
C16 H16 0.9500
C17 C18 1.3978(13)
C17 C20 1.4863(13)
C18 C19 1.3874(13)
C18 H18 0.9500
C19 H19 0.9500
O6 C21 1.2406(13)
N3 C21 1.3270(13)
N3 C23 1.4539(14)
N3 C22 1.4563(14)
C21 H21 0.9500
C22 H22A 0.9800
C22 H22B 0.9800
C22 H22C 0.9800
C23 H23A 0.9800
C23 H23B 0.9800
C23 H23C 0.9800

loop_
_geom_hbond_atom_site_label_D
_geom_hbond_atom_site_label_H
_geom_hbond_atom_site_label_A
_geom_hbond_site_symmetry_A
_geom_hbond_distance_DH
_geom_hbond_distance_HA
_geom_hbond_distance_DA
_geom_hbond_angle_DHA
O5 H5o O6 . 0.84 1.73 2.5529(10) 167.1
O3 H3o O4 2_576 0.84 2.05 2.7386(11) 138.9

loop_
_geom_torsion_atom_site_label_1
_geom_torsion_atom_site_label_2
_geom_torsion_atom_site_label_3
_geom_torsion_atom_site_label_4
_geom_torsion
C14 N2 C1 N1 -179.41(8)
C14 N2 C1 S1 -1.09(14)
C3 N1 C1 N2 176.75(9)
C2 N1 C1 N2 -0.86(14)
C3 N1 C1 S1 -1.85(10)
C2 N1 C1 S1 -179.46(7)
C4 S1 C1 N2 -177.56(9)
C4 S1 C1 N1 0.90(7)
C1 N1 C3 O1 -176.93(8)
C2 N1 C3 O1 0.67(14)
C1 N1 C3 C4 1.95(11)
C2 N1 C3 C4 179.54(8)
O1 C3 C4 C5 -0.48(14)
N1 C3 C4 C5 -179.32(8)
O1 C3 C4 S1 177.69(8)
N1 C3 C4 S1 -1.15(9)
C1 S1 C4 C5 178.01(10)
C1 S1 C4 C3 0.14(7)
C3 C4 C5 C6 178.92(9)
S1 C4 C5 C6 1.18(17)
C4 C5 C6 C11 -170.63(10)
C4 C5 C6 C7 9.84(17)
C11 C6 C7 C8 -0.36(13)
C5 C6 C7 C8 179.15(9)
C12 O2 C8 C7 0.83(14)
C12 O2 C8 C9 -178.67(8)
C6 C7 C8 O2 -178.13(9)
C6 C7 C8 C9 1.34(14)
O2 C8 C9 O3 -0.99(13)
C7 C8 C9 O3 179.48(9)
O2 C8 C9 C10 178.36(9)
C7 C8 C9 C10 -1.18(14)
O3 C9 C10 C11 179.38(9)
C8 C9 C10 C11 0.01(14)
C9 C10 C11 C6 0.98(15)
C7 C6 C11 C10 -0.81(14)
C5 C6 C11 C10 179.63(9)
C8 O2 C12 C13 178.41(8)
C1 N2 C14 C19 108.96(11)
C1 N2 C14 C15 -77.22(13)
C19 C14 C15 C16 0.23(15)
N2 C14 C15 C16 -173.49(9)
C14 C15 C16 C17 0.20(15)
C15 C16 C17 C18 -0.59(15)
C15 C16 C17 C20 178.47(9)
C16 C17 C18 C19 0.56(14)
C20 C17 C18 C19 -178.48(9)
C17 C18 C19 C14 -0.13(15)
C15 C14 C19 C18 -0.27(15)
N2 C14 C19 C18 173.62(9)
C16 C17 C20 O4 1.91(15)
C18 C17 C20 O4 -179.04(10)
C16 C17 C20 O5 -177.34(9)
C18 C17 C20 O5 1.71(13)
C23 N3 C21 O6 -175.35(10)
C22 N3 C21 O6 -0.22(16)

loop_
_cod_related_entry_id
_cod_related_entry_database
_cod_related_entry_code
1 ChemSpider 30658214
